data_4029570
loop_
_publ_author_name
'Arimitsu, Satoru'
'Jacobsen, Jesse M.'
'Hammond, Gerald B.'

_publ_section_title
;
 Synthesis of 2,4,5-trisubstituted 3-fluorofurans via sequential
 iodocyclization and cross-coupling of gem-difluorohomopropargyl alcohols.
;
_journal_issue 7
_journal_name_full 'The Journal of organic chemistry'
_journal_page_first 2886
_journal_page_last 2889
_journal_paper_doi 10.1021/jo800088y
_journal_volume 73
_journal_year 2008
_chemical_formula_moiety 'C16 H11 F2 I O'
_chemical_formula_sum 'C16 H11 F2 I O'
_chemical_formula_weight 384.15
_chemical_name_common
; 
 3,3-difluoro-4-iodo-2,5-diphenyl-2,3-dihydrofuran
;
_chemical_name_systematic
; 
 3,3-difluoro-4-iodo-2,5-diphenyl-2,3-dihydrofuran
;
_space_group_IT_number 33
_symmetry_cell_setting orthorhombic
_symmetry_space_group_name_Hall 'P 2c -2n'
_symmetry_space_group_name_H-M 'P n a 21'
_atom_sites_solution_hydrogens geom
_atom_sites_solution_primary direct
_atom_sites_solution_secondary difmap
_audit_creation_date Aug_13_2007
_audit_creation_method SHELXL-97
_audit_update_record
;
Aug_29_2007 text and data added by Mark S. Mashuta
Oct_08_2007 text added by Mark S. Mashuta
Dec_07_2007 text added by Mark S. Mashuta
;
_cell_angle_alpha 90.00
_cell_angle_beta 90.00
_cell_angle_gamma 90.00
_cell_formula_units_Z 4
_cell_length_a 19.837(4)
_cell_length_b 14.112(3)
_cell_length_c 5.1834(10)
_cell_measurement_reflns_used 6836
_cell_measurement_temperature 296(2)
_cell_measurement_theta_max 27.143
_cell_measurement_theta_min 2.509
_cell_volume 1451.0(5)
_computing_cell_refinement 'SAINT 6.36 (Bruker, 2002)'
_computing_data_collection 'SMART 5.628 (Bruker, 2002)'
_computing_data_reduction 'SAINT 6.36 (Bruker, 2002)'
_computing_molecular_graphics 'SHELXTL 6.12 (Bruker, 2001)'
_computing_publication_material 'SHELXTL 6.12 (Bruker, 2001)'
_computing_structure_refinement 'SHELXL-97 (Sheldrick, 1997)'
_computing_structure_solution 'SHELXS-90 (Sheldrick, 1990)'
_diffrn_ambient_temperature 296(2)
_diffrn_measured_fraction_theta_full 0.967
_diffrn_measured_fraction_theta_max 0.967
_diffrn_measurement_device_type 'Bruker SMART APEX'
_diffrn_measurement_method \w-scans
_diffrn_radiation_monochromator graphite
_diffrn_radiation_source 'fine-focus sealed tube'
_diffrn_radiation_type MoK\a
_diffrn_radiation_wavelength 0.71073
_diffrn_reflns_av_R_equivalents 0.0428
_diffrn_reflns_av_sigmaI/netI 0.0408
_diffrn_reflns_limit_h_max 25
_diffrn_reflns_limit_h_min -25
_diffrn_reflns_limit_k_max 18
_diffrn_reflns_limit_k_min -17
_diffrn_reflns_limit_l_max 6
_diffrn_reflns_limit_l_min -6
_diffrn_reflns_number 13948
_diffrn_reflns_theta_full 27.61
_diffrn_reflns_theta_max 27.61
_diffrn_reflns_theta_min 1.77
_diffrn_standards_decay_% <0.1
_diffrn_standards_interval_count 0
_diffrn_standards_interval_time 0
_diffrn_standards_number 0
_exptl_absorpt_coefficient_mu 2.221
_exptl_absorpt_correction_T_max 0.742
_exptl_absorpt_correction_T_min 0.506
_exptl_absorpt_correction_type multi-scan
_exptl_absorpt_process_details
;
Absorption correction was based upon symmetry equivalent and
repeated intensity measurements using the program SADABS
(Sheldrick, 2001).
;
_exptl_crystal_colour colorless
_exptl_crystal_density_diffrn 1.758
_exptl_crystal_density_meas ?
_exptl_crystal_density_method 'not measured'
_exptl_crystal_description plate
_exptl_crystal_F_000 744
_exptl_crystal_size_max 0.32
_exptl_crystal_size_mid 0.30
_exptl_crystal_size_min 0.11
_refine_diff_density_max 0.587
_refine_diff_density_min -0.348
_refine_diff_density_rms 0.082
_refine_ls_abs_structure_details 'Flack H D (1983), Acta Cryst. A39, 876-881'
_refine_ls_abs_structure_Flack 0.05(4)
_refine_ls_extinction_method none
_refine_ls_goodness_of_fit_ref 1.064
_refine_ls_hydrogen_treatment mixed
_refine_ls_matrix_type full
_refine_ls_number_parameters 178
_refine_ls_number_reflns 3172
_refine_ls_number_restraints 2
_refine_ls_restrained_S_all 1.063
_refine_ls_R_factor_all 0.0612
_refine_ls_R_factor_gt 0.0471
_refine_ls_shift/su_max 0.000
_refine_ls_shift/su_mean 0.000
_refine_ls_structure_factor_coef Fsqd
_refine_ls_weighting_details 'calc w=1/[\s^2^(Fo^2^)+(0.0341P)^2^+0.9261P] where P=(Fo^2^+2Fc^2^)/3'
_refine_ls_weighting_scheme calc
_refine_ls_wR_factor_gt 0.0880
_refine_ls_wR_factor_ref 0.0920
_reflns_number_gt 2509
_reflns_number_total 3172
_reflns_threshold_expression I>2\s(I)
_cod_data_source_file jo800088y-file003.cif
_cod_data_source_block 1
_cod_depositor_comments
;
The following automatic conversions were performed:

'_symmetry_cell_setting' value 'Orthorhombic' changed to
'orthorhombic' according to
/usr/data/users/saulius/automatic-downloads/retrospective/ACS/lib/dictionaries/cif_core.dic
dictionary named 'cif_core.dic' version 2.4.2 from 2011-04-26.

Automatic conversion script
Id: cif_fix_values 2281 2013-09-26 08:29:07Z andrius 

The following automatic conversions were performed:

'_exptl_crystal_density_meas' value 'not measured' was changed to '?'
- the value is perceived as not measured.

Automatic conversion script
Id: cif_fix_values 3008 2015-01-20 13:52:24Z robertas 
;
_cod_original_cell_volume 1451.1(5)
_cod_database_code 4029570

loop_
_symmetry_equiv_pos_as_xyz
'x, y, z'
'-x, -y, z+1/2'
'x+1/2, -y+1/2, z'
'-x+1/2, y+1/2, z+1/2'

loop_
_atom_site_label
_atom_site_type_symbol
_atom_site_fract_x
_atom_site_fract_y
_atom_site_fract_z
_atom_site_U_iso_or_equiv
_atom_site_adp_type
_atom_site_occupancy
_atom_site_symmetry_multiplicity
_atom_site_calc_flag
_atom_site_refinement_flags
I1 I 0.011825(16) 0.60279(2) -0.02212(19) 0.06066(14) Uani 1 1 d .
O1 O 0.08165(18) 0.8132(2) 0.5056(13) 0.0631(12) Uani 1 1 d .
F1 F 0.17345(17) 0.6720(2) 0.1297(7) 0.0626(9) Uani 1 1 d .
F2 F 0.13439(18) 0.5869(2) 0.4390(12) 0.0727(13) Uani 1 1 d .
C1 C 0.1401(3) 0.7526(4) 0.5244(11) 0.0480(14) Uani 1 1 d D
H1 H 0.140(3) 0.737(4) 0.670(5) 0.06(2) Uiso 1 1 d D
C2 C 0.1269(3) 0.6743(4) 0.3229(11) 0.0485(13) Uani 1 1 d .
C3 C 0.0578(3) 0.6934(3) 0.2343(11) 0.0450(12) Uani 1 1 d .
C4 C 0.0363(3) 0.7737(4) 0.3416(12) 0.0501(13) Uani 1 1 d .
C20A C -0.0289(3) 0.8281(4) 0.3180(12) 0.0559(15) Uani 1 1 d G
C21A C -0.0273(3) 0.9251(4) 0.353(2) 0.089(6) Uani 0.50 1 d PG
H21A H 0.0132 0.9552 0.3915 0.107 Uiso 0.50 1 calc PR
C22A C -0.0859(4) 0.9774(4) 0.332(2) 0.091(5) Uani 0.50 1 d PG
H22A H -0.0849 1.0427 0.3564 0.110 Uiso 0.50 1 calc PR
C23 C -0.1461(4) 0.9326(5) 0.2761(17) 0.101(3) Uani 1 1 d G
H23A H -0.1865 0.9687 0.2616 0.121 Uiso 1 1 d G
C24A C -0.1476(3) 0.8357(5) 0.241(2) 0.079(4) Uani 0.50 1 d PG
H24A H -0.1881 0.8055 0.2026 0.095 Uiso 0.50 1 calc PR
C25A C -0.0890(3) 0.7834(4) 0.2616(18) 0.060(3) Uani 0.50 1 d PG
H25A H -0.0900 0.7181 0.2377 0.072 Uiso 0.50 1 calc PR
C21B C -0.0461(9) 0.8805(12) 0.527(4) 0.104(3) Uani 0.50 1 d P
H21B H -0.0190 0.8849 0.6732 0.125 Uiso 0.50 1 calc PR
C22B C -0.1073(8) 0.9271(12) 0.506(5) 0.104(3) Uani 0.50 1 d P
H22B H -0.1241 0.9568 0.6525 0.125 Uiso 0.50 1 calc PR
C24B C -0.1184(9) 0.8841(12) 0.082(4) 0.104(3) Uani 0.50 1 d P
H24B H -0.1414 0.8839 -0.0746 0.125 Uiso 0.50 1 calc PR
C25B C -0.0566(9) 0.8325(12) 0.092(4) 0.104(3) Uani 0.50 1 d P
H25B H -0.0376 0.8041 -0.0523 0.125 Uiso 0.50 1 calc PR
C31A C 0.2082(7) 0.8663(9) 0.264(3) 0.067(2) Uani 0.50 1 d P
H31A H 0.1737 0.8642 0.1426 0.080 Uiso 0.50 1 calc PR
C32A C 0.2621(7) 0.9232(9) 0.221(4) 0.067(2) Uani 0.50 1 d P
H32A H 0.2659 0.9558 0.0659 0.080 Uiso 0.50 1 calc PR
C33A C 0.3103(7) 0.9325(10) 0.402(3) 0.067(2) Uani 0.50 1 d P
H33A H 0.3462 0.9739 0.3769 0.080 Uiso 0.50 1 calc PR
C34A C 0.3059(7) 0.8807(9) 0.623(3) 0.067(2) Uani 0.50 1 d P
H34A H 0.3396 0.8848 0.7473 0.080 Uiso 0.50 1 calc PR
C35A C 0.2495(6) 0.8202(9) 0.663(3) 0.067(2) Uani 0.50 1 d P
H35A H 0.2457 0.7870 0.8175 0.080 Uiso 0.50 1 calc PR
C30A C 0.2031(2) 0.8106(3) 0.4868(19) 0.0567(12) Uani 1 1 d G
C31B C 0.2080(4) 0.8945(5) 0.349(2) 0.095(3) Uani 0.50 1 d PG
H31B H 0.1697 0.9208 0.2739 0.114 Uiso 0.50 1 calc PR
C32B C 0.2698(6) 0.9392(7) 0.323(3) 0.095(3) Uani 0.50 1 d PG
H32B H 0.2730 0.9956 0.2307 0.114 Uiso 0.50 1 calc PR
C33B C 0.3269(6) 0.9001(8) 0.435(3) 0.095(3) Uani 0.50 1 d PG
H33B H 0.3683 0.9301 0.4177 0.114 Uiso 0.50 1 calc PR
C34B C 0.3220(5) 0.8161(8) 0.573(3) 0.095(3) Uani 0.50 1 d PG
H34B H 0.3603 0.7898 0.6479 0.114 Uiso 0.50 1 calc PR
C35B C 0.2602(4) 0.7714(5) 0.599(2) 0.095(3) Uani 0.50 1 d PG
H35B H 0.2570 0.7151 0.6912 0.114 Uiso 0.50 1 calc PR

loop_
_atom_site_aniso_label
_atom_site_aniso_U_11
_atom_site_aniso_U_22
_atom_site_aniso_U_33
_atom_site_aniso_U_23
_atom_site_aniso_U_13
_atom_site_aniso_U_12
I1 0.0560(2) 0.0590(2) 0.0670(2) -0.0097(3) -0.0024(5) -0.01191(14)
O1 0.056(2) 0.063(2) 0.070(3) -0.021(3) 0.001(3) 0.0028(16)
F1 0.058(2) 0.074(2) 0.056(2) -0.0088(17) 0.0058(17) -0.0033(16)
F2 0.085(2) 0.0517(17) 0.082(4) 0.019(2) -0.011(3) 0.0115(14)
C1 0.053(3) 0.063(3) 0.028(4) -0.002(3) -0.005(2) -0.003(2)
C2 0.051(3) 0.050(3) 0.044(3) 0.004(3) 0.002(3) 0.002(2)
C3 0.052(3) 0.042(3) 0.041(3) 0.003(2) -0.006(2) -0.010(2)
C4 0.051(3) 0.047(3) 0.052(3) 0.008(3) 0.001(3) -0.008(2)
C20A 0.054(4) 0.052(3) 0.061(4) 0.013(3) 0.004(3) 0.002(3)
C21A 0.075(10) 0.049(7) 0.143(18) 0.023(8) 0.015(10) 0.003(7)
C22A 0.084(11) 0.049(7) 0.141(16) 0.025(8) 0.031(10) 0.010(7)
C23 0.086(6) 0.116(7) 0.101(8) 0.035(6) 0.017(5) 0.040(5)
C24A 0.062(9) 0.100(11) 0.074(10) 0.003(9) -0.006(8) -0.005(8)
C25A 0.038(6) 0.063(7) 0.079(10) -0.002(7) -0.002(6) 0.008(5)
C21B 0.100(6) 0.116(7) 0.096(8) 0.027(6) -0.004(6) 0.049(5)
C22B 0.100(6) 0.116(7) 0.096(8) 0.027(6) -0.004(6) 0.049(5)
C24B 0.100(6) 0.116(7) 0.096(8) 0.027(6) -0.004(6) 0.049(5)
C25B 0.100(6) 0.116(7) 0.096(8) 0.027(6) -0.004(6) 0.049(5)
C31A 0.058(4) 0.055(4) 0.088(6) -0.005(3) -0.004(3) -0.015(3)
C32A 0.058(4) 0.055(4) 0.088(6) -0.005(3) -0.004(3) -0.015(3)
C33A 0.058(4) 0.055(4) 0.088(6) -0.005(3) -0.004(3) -0.015(3)
C34A 0.058(4) 0.055(4) 0.088(6) -0.005(3) -0.004(3) -0.015(3)
C35A 0.058(4) 0.055(4) 0.088(6) -0.005(3) -0.004(3) -0.015(3)
C30A 0.055(3) 0.062(3) 0.054(3) -0.012(5) 0.006(6) -0.008(2)
C31B 0.093(6) 0.093(5) 0.099(8) -0.018(5) 0.004(5) -0.028(5)
C32B 0.093(6) 0.093(5) 0.099(8) -0.018(5) 0.004(5) -0.028(5)
C33B 0.093(6) 0.093(5) 0.099(8) -0.018(5) 0.004(5) -0.028(5)
C34B 0.093(6) 0.093(5) 0.099(8) -0.018(5) 0.004(5) -0.028(5)
C35B 0.093(6) 0.093(5) 0.099(8) -0.018(5) 0.004(5) -0.028(5)

loop_
_atom_type_symbol
_atom_type_description
_atom_type_scat_dispersion_real
_atom_type_scat_dispersion_imag
_atom_type_scat_source
C C 0.0033 0.0016 'International Tables Vol C Tables 4.2.6.8 and 6.1.1.4'
H H 0.0000 0.0000 'International Tables Vol C Tables 4.2.6.8 and 6.1.1.4'
O O 0.0106 0.0060 'International Tables Vol C Tables 4.2.6.8 and 6.1.1.4'
F F 0.0171 0.0103 'International Tables Vol C Tables 4.2.6.8 and 6.1.1.4'
I I -0.4742 1.8119 'International Tables Vol C Tables 4.2.6.8 and 6.1.1.4'

loop_
_geom_angle_atom_site_label_1
_geom_angle_atom_site_label_2
_geom_angle_atom_site_label_3
_geom_angle
_geom_angle_publ_flag
C4 O1 C1 109.4(4) no
O1 C1 C30A 109.7(5) no
O1 C1 C2 104.0(4) no
C30A C1 C2 116.2(6) no
O1 C1 H1 103(5) no
C30A C1 H1 106(5) no
C2 C1 H1 117(5) no
F1 C2 F2 103.1(4) no
F1 C2 C3 114.0(5) no
F2 C2 C3 113.6(5) no
F1 C2 C1 113.5(5) no
F2 C2 C1 109.1(5) no
C3 C2 C1 103.8(4) no
C4 C3 C2 108.9(5) no
C4 C3 I1 131.0(4) no
C2 C3 I1 120.1(4) no
C3 C4 O1 113.5(5) no
C3 C4 C20A 132.3(5) no
O1 C4 C20A 114.2(5) no
C25B C20A C21B 126.1(11) no
C21A C20A C25A 120.0 no
C25B C20A C4 117.5(9) no
C21B C20A C4 115.4(9) no
C21A C20A C4 118.3(4) no
C25A C20A C4 121.7(4) no
C22A C21A C20A 120.0 no
C22A C21A H21A 120.0 no
C20A C21A H21A 120.0 no
C21A C22A C23 120.0 no
C21A C22A H22A 120.0 no
C23 C22A H22A 120.0 no
C24A C23 C22A 120.0 no
C24B C23 C22B 112.4(12) no
C24B C23 H23A 124.1 no
C24A C23 H23A 120.0 no
C22A C23 H23A 120.0 no
C22B C23 H23A 123.5 no
C25A C24A C23 120.0 no
C25A C24A H24A 120.0 no
C23 C24A H24A 120.0 no
C24A C25A C20A 120.0 no
C24A C25A H25A 120.0 no
C20A C25A H25A 120.0 no
C22B C21B C20A 114.6(19) no
C22B C21B H21B 122.7 no
C20A C21B H21B 122.7 no
C21B C22B C23 125(2) no
C21B C22B H22B 117.7 no
C23 C22B H22B 117.7 no
C23 C24B C25B 125.9(17) no
C23 C24B H24B 117.1 no
C25B C24B H24B 117.1 no
C20A C25B C24B 115.1(16) no
C20A C25B H25B 122.4 no
C24B C25B H25B 122.4 no
C32A C31A C30A 121.6(14) no
C32A C31A H31A 119.2 no
C30A C31A H31A 119.2 no
C33A C32A C31A 120.3(17) no
C33A C32A H32A 119.9 no
C31A C32A H32A 119.9 no
C32A C33A C34A 119.2(13) no
C32A C33A H33A 120.4 no
C34A C33A H33A 120.4 no
C33A C34A C35A 119.8(14) no
C33A C34A H34A 120.1 no
C35A C34A H34A 120.1 no
C30A C35A C34A 121.0(14) no
C30A C35A H35A 119.5 no
C34A C35A H35A 119.5 no
C31B C30A C35B 120.0 no
C35A C30A C31A 118.0(9) no
C35A C30A C1 123.5(9) no
C31B C30A C1 126.0(5) no
C35B C30A C1 114.0(5) no
C31A C30A C1 118.1(8) no
C32B C31B C30A 120.0 no
C32B C31B H31B 120.0 no
C30A C31B H31B 120.0 no
C31B C32B C33B 120.0 no
C31B C32B H32B 120.0 no
C33B C32B H32B 120.0 no
C34B C33B C32B 120.0 no
C34B C33B H33B 120.0 no
C32B C33B H33B 120.0 no
C35B C34B C33B 120.0 no
C35B C34B H34B 120.0 no
C33B C34B H34B 120.0 no
C34B C35B C30A 120.0 no
C34B C35B H35B 120.0 no
C30A C35B H35B 120.0 no

loop_
_geom_bond_atom_site_label_1
_geom_bond_atom_site_label_2
_geom_bond_distance
_geom_bond_publ_flag
I1 C3 2.058(5) no
O1 C4 1.357(7) no
O1 C1 1.444(7) no
F1 C2 1.362(6) no
F2 C2 1.380(6) no
C1 C30A 1.506(7) no
C1 C2 1.543(8) no
C1 H1 0.79(2) no
C2 C3 1.470(8) no
C3 C4 1.333(7) no
C4 C20A 1.509(8) no
C20A C21B 1.36(2) no
C20A C21A 1.381(4) no
C20A C25A 1.381(4) no
C21A C22A 1.381(4) no
C21A H21A 0.9300 no
C22A C23 1.381(4) no
C22A H22A 0.9300 no
C23 C24B 1.34(2) no
C23 C24A 1.381(4) no
C23 C22B 1.42(2) no
C23 H23A 0.9531 no
C24A C25A 1.381(4) no
C24A H24A 0.9300 no
C25A H25A 0.9300 no
C21B C22B 1.38(2) no
C21B H21B 0.9300 no
C22B H22B 0.9300 no
C24B C25B 1.43(2) no
C24B H24B 0.9300 no
C25B H25B 0.9300 no
C31A C32A 1.356(18) no
C31A C30A 1.401(19) no
C31A H31A 0.9300 no
C32A C33A 1.35(2) no
C32A H32A 0.9300 no
C33A C34A 1.36(2) no
C33A H33A 0.9300 no
C34A C35A 1.421(17) no
C34A H34A 0.9300 no
C35A C30A 1.304(16) no
C35A H35A 0.9300 no
C30A C31B 1.387(6) no
C30A C35B 1.387(6) no
C31B C32B 1.387(6) no
C31B H31B 0.9300 no
C32B C33B 1.387(6) no
C32B H32B 0.9300 no
C33B C34B 1.387(6) no
C33B H33B 0.9300 no
C34B C35B 1.387(6) no
C34B H34B 0.9300 no
C35B H35B 0.9300 no

loop_
_geom_torsion_atom_site_label_1
_geom_torsion_atom_site_label_2
_geom_torsion_atom_site_label_3
_geom_torsion_atom_site_label_4
_geom_torsion
_geom_torsion_publ_flag
C4 O1 C1 C30A 130.8(6) no
C4 O1 C1 C2 5.8(7) no
O1 C1 C2 F1 117.6(5) no
C30A C1 C2 F1 -3.0(8) no
O1 C1 C2 F2 -128.1(5) no
C30A C1 C2 F2 111.3(6) no
O1 C1 C2 C3 -6.7(6) no
C30A C1 C2 C3 -127.3(5) no
F1 C2 C3 C4 -118.5(5) no
F2 C2 C3 C4 123.9(5) no
C1 C2 C3 C4 5.5(6) no
F1 C2 C3 I1 60.2(6) no
F2 C2 C3 I1 -57.4(6) no
C1 C2 C3 I1 -175.8(4) no
C2 C3 C4 O1 -2.1(7) no
I1 C3 C4 O1 179.4(4) no
C2 C3 C4 C20A 178.8(6) no
I1 C3 C4 C20A 0.3(10) no
C1 O1 C4 C3 -2.6(7) no
C1 O1 C4 C20A 176.7(5) no
C3 C4 C20A C25B -38.7(13) no
O1 C4 C20A C25B 142.2(11) no
C3 C4 C20A C21B 151.9(11) no
O1 C4 C20A C21B -27.2(11) no
C3 C4 C20A C21A -151.5(7) no
O1 C4 C20A C21A 29.4(7) no
C3 C4 C20A C25A 28.3(9) no
O1 C4 C20A C25A -150.8(6) no
C25B C20A C21A C22A 54.9(9) no
C21B C20A C21A C22A -79.6(11) no
C25A C20A C21A C22A 0.0 no
C4 C20A C21A C22A 179.8(5) no
C20A C21A C22A C23 0.0 no
C21A C22A C23 C24B -47.9(8) no
C21A C22A C23 C24A 0.0 no
C21A C22A C23 C22B 69.2(9) no
C24B C23 C24A C25A 67.9(10) no
C22A C23 C24A C25A 0.0 no
C22B C23 C24A C25A -47.3(9) no
C23 C24A C25A C20A 0.0 no
C25B C20A C25A C24A -75.2(9) no
C21B C20A C25A C24A 50.4(8) no
C21A C20A C25A C24A 0.0 no
C4 C20A C25A C24A -179.8(5) no
C25B C20A C21B C22B 14(2) no
C21A C20A C21B C22B 75.6(15) no
C25A C20A C21B C22B -44.0(17) no
C4 C20A C21B C22B -177.7(13) no
C20A C21B C22B C23 -9(3) no
C24B C23 C22B C21B 3(2) no
C24A C23 C22B C21B 54.2(19) no
C22A C23 C22B C21B -71.5(19) no
C24A C23 C24B C25B -78.4(18) no
C22A C23 C24B C25B 48.2(19) no
C22B C23 C24B C25B -1(2) no
C21B C20A C25B C24B -12(2) no
C21A C20A C25B C24B -55.1(16) no
C25A C20A C25B C24B 67.7(15) no
C4 C20A C25B C24B 179.5(12) no
C23 C24B C25B C20A 5(3) no
C30A C31A C32A C33A -5(2) no
C31A C32A C33A C34A 3(2) no
C32A C33A C34A C35A -2(2) no
C33A C34A C35A C30A 3(2) no
C34A C35A C30A C31B -25.0(13) no
C34A C35A C30A C35B 100.2(18) no
C34A C35A C30A C31A -4.1(17) no
C34A C35A C30A C1 -175.9(10) no
C32A C31A C30A C35A 5.2(18) no
C32A C31A C30A C31B 61.7(17) no
C32A C31A C30A C35B -34.1(15) no
C32A C31A C30A C1 177.4(11) no
O1 C1 C30A C35A 117.8(9) no
C2 C1 C30A C35A -124.6(9) no
O1 C1 C30A C31B -26.3(9) no
C2 C1 C30A C31B 91.2(7) no
O1 C1 C30A C35B 155.5(6) no
C2 C1 C30A C35B -87.0(7) no
O1 C1 C30A C31A -53.9(10) no
C2 C1 C30A C31A 63.6(9) no
C35A C30A C31B C32B 32.0(7) no
C35B C30A C31B C32B 0.0 no
C31A C30A C31B C32B -99.0(19) no
C1 C30A C31B C32B -178.1(8) no
C30A C31B C32B C33B 0.0 no
C31B C32B C33B C34B 0.0 no
C32B C33B C34B C35B 0.0 no
C33B C34B C35B C30A 0.0 no
C35A C30A C35B C34B -67.0(13) no
C31B C30A C35B C34B 0.0 no
C31A C30A C35B C34B 28.6(8) no
C1 C30A C35B C34B 178.3(7) no
